data_4089636
loop_
_publ_author_name
'Tronnier, Alexander'
'Poethig, Alexander'
'Herdtweck, Eberhardt'
'Strassner, Thomas'

_publ_section_title
;
 C&#x2227;C* Cyclometalated Platinum(II) NHC Complexes with \b-Ketoimine
 Ligands
;
_journal_issue 4
_journal_name_full Organometallics
_journal_page_first 898
_journal_paper_doi 10.1021/om401023f
_journal_volume 33
_journal_year 2014
_chemical_compound_source 'see text'
_chemical_formula_moiety 'C21 H21 N3 O2 Pt'
_chemical_formula_sum 'C21 H21 N3 O2 Pt'
_chemical_formula_weight 542.50
_space_group_IT_number 14
_space_group_name_Hall '-P 2ybc'
_space_group_name_H-M_alt 'P 1 21/c 1'
_symmetry_cell_setting monoclinic
_symmetry_Int_Tables_number 14
_symmetry_space_group_name_Hall '-P 2ybc'
_symmetry_space_group_name_H-M 'P 1 21/c 1'
_atom_sites_solution_hydrogens geom
_atom_sites_solution_primary direct
_atom_sites_solution_secondary difmap
_cell_angle_alpha 90
_cell_angle_beta 102.453(11)
_cell_angle_gamma 90
_cell_formula_units_Z 8
_cell_length_a 22.9300(14)
_cell_length_b 8.727(2)
_cell_length_c 19.189(4)
_cell_measurement_reflns_used 170
_cell_measurement_temperature 198
_cell_measurement_theta_max 26.40
_cell_measurement_theta_min 4.84
_cell_volume 3749.6(12)
_computing_cell_refinement 'Dirax/lsq (Duisenberg, 1992)'
_computing_data_collection 'Collect (Nonius BV, 1999)'
_computing_data_reduction 'EvalCCD (Duisenberg et al., 2003)'
_computing_molecular_graphics 'PLATON (Spek, 2011)'
_computing_publication_material 'PLATON (Spek, 2011), enCIFer (Allen, 2004)'
_computing_structure_refinement 'SHELXL-97 (Sheldrick, 1997)'
_computing_structure_solution 'SIR92(Altomare et al., 1994)'
_diffrn_ambient_temperature 198
_diffrn_detector_area_resol_mean 9
_diffrn_measured_fraction_theta_full 0.992
_diffrn_measured_fraction_theta_max 0.992
_diffrn_measurement_device '95mm CCD camera on \k-goniostat'
_diffrn_measurement_device_type KappaCCD
_diffrn_measurement_method \f
_diffrn_radiation_monochromator 'horizonally mounted graphite crystal'
_diffrn_radiation_probe x-ray
_diffrn_radiation_type MoK\a
_diffrn_radiation_wavelength 0.71073
_diffrn_radiation_wavelength_id x-ray
_diffrn_reflns_av_R_equivalents 0.0347
_diffrn_reflns_av_sigmaI/netI 0.0279
_diffrn_reflns_limit_h_max 28
_diffrn_reflns_limit_h_min -28
_diffrn_reflns_limit_k_max 10
_diffrn_reflns_limit_k_min -10
_diffrn_reflns_limit_l_max 24
_diffrn_reflns_limit_l_min -23
_diffrn_reflns_number 54392
_diffrn_reflns_reduction_process
;
;
_diffrn_reflns_theta_full 26.40
_diffrn_reflns_theta_max 26.40
_diffrn_reflns_theta_min 4.84
_diffrn_source 'fine-focus sealed tube'
_exptl_absorpt_coefficient_mu 7.506
_exptl_absorpt_correction_T_max 0.509
_exptl_absorpt_correction_T_min 0.108
_exptl_absorpt_correction_type multi-scan
_exptl_absorpt_process_details 'SADABS, Bruker, 2002'
_exptl_crystal_colour colorless
_exptl_crystal_density_diffrn 1.922
_exptl_crystal_density_method 'Not Measured'
_exptl_crystal_description fragment
_exptl_crystal_F_000 2096
_exptl_crystal_size_max 0.540
_exptl_crystal_size_mid 0.330
_exptl_crystal_size_min 0.100
_refine_diff_density_max 0.723
_refine_diff_density_min -1.246
_refine_diff_density_rms 0.152
_refine_ls_extinction_method none
_refine_ls_goodness_of_fit_ref 1.124
_refine_ls_hydrogen_treatment constr
_refine_ls_matrix_type full
_refine_ls_number_parameters 493
_refine_ls_number_reflns 7617
_refine_ls_number_restraints 0
_refine_ls_restrained_S_all 1.124
_refine_ls_R_factor_all 0.0443
_refine_ls_R_factor_gt 0.0217
_refine_ls_shift/su_max 0.001
_refine_ls_shift/su_mean 0.000
_refine_ls_structure_factor_coef Fsqd
_refine_ls_weighting_details 'calc w=1/[\s^2^(Fo^2^)+(0.0079P)^2^+5.9388P] where P=(Fo^2^+2Fc^2^)/3'
_refine_ls_weighting_scheme calc
_refine_ls_wR_factor_gt 0.0347
_refine_ls_wR_factor_ref 0.0409
_reflns_number_gt 5872
_reflns_number_total 7617
_reflns_threshold_expression I>2\s(I)
_cod_data_source_file om401023f_si_002.cif
_cod_data_source_block Compound_21b
_cod_depositor_comments
;
The following automatic conversions were performed:

data item '_symmetry_cell_setting' value 'Monoclinic' was changed to
'monoclinic' in accordance with the
/home/saulius/struct/COD-crude-data/automatic-downloads/DataCite-retrospective/ACS/depositions/lib/dictionaries/cif_core.dic
dictionary named 'cif_core.dic' version 2.4.2 last updated on
2011-04-26.

Automatic conversion script
Id: cif_fix_values 6909 2019-04-08 15:41:33Z antanas 
;
_cod_original_sg_symbol_H-M 'P 21/c'
_cod_database_code 4089636

loop_
_symmetry_equiv_pos_site_id
_symmetry_equiv_pos_as_xyz
1 x,y,z
2 -x,1/2+y,1/2-z
3 -x,-y,-z
4 x,1/2-y,1/2+z

loop_
_atom_site_aniso_label
_atom_site_aniso_U_11
_atom_site_aniso_U_22
_atom_site_aniso_U_33
_atom_site_aniso_U_23
_atom_site_aniso_U_13
_atom_site_aniso_U_12
Pt1 0.0191(1) 0.0177(1) 0.0234(1) 0.0006(1) 0.0063(1) 0.0009(1)
O1 0.0337(17) 0.068(2) 0.0368(16) -0.0183(15) -0.0022(13) 0.0060(16)
O2 0.0220(14) 0.0227(13) 0.0262(13) -0.0045(11) 0.0048(10) 0.0041(11)
N1 0.0243(17) 0.0216(16) 0.0325(17) -0.0001(14) 0.0128(13) 0.0033(14)
N2 0.0206(17) 0.0259(17) 0.0385(18) 0.0027(15) 0.0088(14) -0.0003(14)
N3 0.0230(17) 0.0248(17) 0.0277(17) 0.0008(14) 0.0031(13) 0.0012(14)
C1 0.023(2) 0.0186(19) 0.032(2) 0.0059(16) 0.0110(16) -0.0011(16)
C2 0.029(2) 0.036(2) 0.047(3) 0.002(2) 0.018(2) 0.0080(19)
C3 0.036(2) 0.033(2) 0.040(2) -0.0021(19) 0.0190(19) 0.003(2)
C4 0.029(2) 0.023(2) 0.0262(19) 0.0056(16) 0.0132(16) 0.0012(17)
C5 0.025(2) 0.023(2) 0.0234(19) 0.0074(16) 0.0076(15) -0.0035(17)
C6 0.030(2) 0.024(2) 0.026(2) -0.0016(16) 0.0130(16) 0.0009(17)
C7 0.027(2) 0.038(2) 0.0222(19) 0.0020(17) 0.0035(16) -0.0039(19)
C8 0.041(3) 0.034(2) 0.024(2) -0.0057(17) 0.0099(18) -0.002(2)
C9 0.041(2) 0.026(2) 0.024(2) -0.0012(16) 0.0181(18) 0.0035(19)
C10 0.034(2) 0.069(3) 0.036(2) 0.009(2) 0.0005(18) 0.011(2)
C11 0.022(2) 0.048(3) 0.047(3) -0.001(2) 0.0007(19) -0.001(2)
C12 0.032(2) 0.028(2) 0.027(2) 0.0011(17) 0.0038(16) -0.0037(18)
C13 0.0230(19) 0.0204(19) 0.0224(18) 0.0038(16) 0.0035(14) -0.0044(17)
C14 0.026(2) 0.0208(19) 0.0257(19) -0.0054(15) 0.0060(16) 0.0007(16)
C15 0.0214(19) 0.0187(19) 0.0262(19) 0.0005(15) 0.0098(15) -0.0007(16)
C16 0.024(2) 0.0166(18) 0.0260(19) -0.0054(15) 0.0046(15) -0.0023(16)
C17 0.027(2) 0.030(2) 0.028(2) -0.0043(17) 0.0067(16) -0.0002(18)
C18 0.024(2) 0.034(2) 0.042(2) -0.0123(19) 0.0080(18) 0.0005(18)
C19 0.026(2) 0.027(2) 0.051(3) -0.012(2) 0.0001(18) 0.0103(18)
C20 0.037(2) 0.025(2) 0.032(2) -0.0028(17) -0.0038(18) 0.0041(18)
C21 0.026(2) 0.026(2) 0.027(2) -0.0012(16) 0.0059(16) 0.0027(17)
Pt2 0.0234(1) 0.0170(1) 0.0203(1) -0.0017(1) 0.0057(1) -0.0020(1)
O3 0.0329(17) 0.0430(18) 0.0456(17) -0.0089(14) 0.0114(13) 0.0118(14)
O4 0.0233(14) 0.0221(13) 0.0226(13) -0.0049(11) 0.0037(10) 0.0024(11)
N4 0.0354(19) 0.0239(17) 0.0192(15) -0.0043(13) 0.0063(13) -0.0088(15)
N5 0.0341(19) 0.0300(18) 0.0227(16) 0.0017(14) 0.0033(14) -0.0103(15)
N6 0.0211(17) 0.0270(17) 0.0309(17) -0.0053(14) 0.0004(13) 0.0013(14)
C22 0.032(2) 0.0196(19) 0.0232(19) 0.0027(16) 0.0055(16) -0.0085(17)
C23 0.042(3) 0.040(3) 0.023(2) -0.0019(18) 0.0023(18) -0.012(2)
C24 0.055(3) 0.030(2) 0.0200(19) -0.0039(17) 0.0093(18) -0.015(2)
C25 0.033(2) 0.024(2) 0.0214(18) 0.0013(16) 0.0083(15) -0.0069(18)
C26 0.032(2) 0.0159(18) 0.0227(19) 0.0005(15) 0.0102(16) -0.0055(17)
C27 0.031(2) 0.023(2) 0.0266(19) -0.0079(16) 0.0106(16) -0.0029(17)
C28 0.033(2) 0.022(2) 0.033(2) 0.0004(17) 0.0163(17) -0.0001(18)
C29 0.044(3) 0.022(2) 0.039(2) -0.0034(18) 0.027(2) -0.0015(19)
C30 0.045(3) 0.025(2) 0.0218(19) -0.0066(16) 0.0167(18) -0.0049(19)
C31 0.041(3) 0.056(3) 0.051(3) -0.018(2) 0.000(2) 0.012(2)
C32 0.030(2) 0.052(3) 0.034(2) -0.003(2) -0.0013(18) -0.004(2)
C33 0.028(2) 0.044(3) 0.058(3) -0.020(2) 0.004(2) 0.012(2)
C34 0.026(2) 0.0176(19) 0.035(2) 0.0001(17) 0.0088(16) 0.0025(17)
C35 0.028(2) 0.0190(19) 0.0237(19) -0.0049(15) 0.0081(15) -0.0018(16)
C36 0.029(2) 0.0129(17) 0.0193(17) 0.0010(14) 0.0072(15) -0.0033(16)
C37 0.028(2) 0.0190(19) 0.0185(18) 0.0006(15) 0.0116(15) -0.0022(16)
C38 0.031(2) 0.024(2) 0.030(2) -0.0062(16) 0.0119(17) 0.0006(17)
C39 0.044(3) 0.032(2) 0.034(2) -0.0162(19) 0.0158(19) -0.013(2)
C40 0.034(2) 0.038(2) 0.026(2) -0.0034(19) 0.0027(16) -0.012(2)
C41 0.029(2) 0.028(2) 0.035(2) 0.0072(18) 0.0016(17) -0.0029(18)
C42 0.032(2) 0.0208(19) 0.0249(19) -0.0009(16) 0.0054(16) -0.0057(18)

loop_
_atom_site_label
_atom_site_type_symbol
_atom_site_thermal_displace_type
_atom_site_fract_x
_atom_site_fract_y
_atom_site_fract_z
_atom_site_occupancy
_atom_site_U_iso_or_equiv
_atom_site_calc_flag
_atom_site_refinement_flags
Pt1 Pt Uani 0.47339(1) 0.16323(1) 0.41777(1) 1.000 0.0198(1) d .
O1 O Uani 0.28941(13) 0.0278(4) 0.19007(14) 1.000 0.0476(10) d .
O2 O Uani 0.39780(10) 0.2811(3) 0.42566(12) 1.000 0.0237(8) d .
N1 N Uani 0.52512(13) -0.0385(3) 0.33220(15) 1.000 0.0251(10) d .
N2 N Uani 0.59750(13) 0.0187(3) 0.41907(16) 1.000 0.0280(10) d .
N3 N Uani 0.51480(13) 0.2412(3) 0.51679(15) 1.000 0.0255(10) d .
C1 C Uani 0.53824(16) 0.0441(4) 0.39348(19) 1.000 0.0238(11) d .
C2 C Uani 0.61951(19) -0.0796(5) 0.3742(2) 1.000 0.0359(14) d .
C3 C Uani 0.57399(18) -0.1161(5) 0.3197(2) 1.000 0.0347(12) d .
C4 C Uani 0.46491(16) -0.0277(4) 0.29223(18) 1.000 0.0250(11) d .
C5 C Uani 0.43091(16) 0.0751(4) 0.32437(18) 1.000 0.0234(11) d .
C6 C Uani 0.37177(17) 0.0944(4) 0.28862(18) 1.000 0.0256(12) d .
C7 C Uani 0.34836(17) 0.0139(5) 0.22686(18) 1.000 0.0293(11) d .
C8 C Uani 0.38289(18) -0.0894(5) 0.1987(2) 1.000 0.0326(14) d .
C9 C Uani 0.44219(18) -0.1103(4) 0.23152(19) 1.000 0.0287(12) d .
C10 C Uani 0.26089(19) 0.1716(5) 0.1931(2) 1.000 0.0474(14) d .
C11 C Uani 0.63402(17) 0.0821(5) 0.4843(2) 1.000 0.0400(16) d .
C12 C Uani 0.53250(17) 0.3848(4) 0.62761(19) 1.000 0.0294(12) d .
C13 C Uani 0.49385(15) 0.3368(4) 0.55732(17) 1.000 0.0221(11) d .
C14 C Uani 0.43638(16) 0.4023(4) 0.53811(18) 1.000 0.0241(11) d .
C15 C Uani 0.39337(15) 0.3733(4) 0.47745(18) 1.000 0.0214(11) d .
C16 C Uani 0.33562(16) 0.4602(4) 0.46615(18) 1.000 0.0223(11) d .
C17 C Uani 0.30741(16) 0.4856(4) 0.52251(19) 1.000 0.0282(12) d .
C18 C Uani 0.25588(17) 0.5758(4) 0.5127(2) 1.000 0.0332(12) d .
C19 C Uani 0.23307(17) 0.6401(4) 0.4475(2) 1.000 0.0359(14) d .
C20 C Uani 0.26015(18) 0.6117(4) 0.3910(2) 1.000 0.0330(12) d .
C21 C Uani 0.31064(16) 0.5208(4) 0.39990(18) 1.000 0.0263(12) d .
Pt2 Pt Uani 0.02910(1) 0.84916(1) 0.09550(1) 1.000 0.0201(1) d .
O3 O Uani 0.24691(12) 0.5614(3) 0.12069(14) 1.000 0.0401(10) d .
O4 O Uani 0.08915(11) 0.9261(3) 0.18312(12) 1.000 0.0229(8) d .
N4 N Uani 0.01695(14) 0.6726(3) -0.03118(14) 1.000 0.0261(10) d .
N5 N Uani -0.06901(14) 0.7812(4) -0.03966(15) 1.000 0.0294(10) d .
N6 N Uani -0.03513(13) 0.9783(3) 0.12760(15) 1.000 0.0271(10) d .
C22 C Uani -0.01474(17) 0.7671(4) 0.00436(18) 1.000 0.0250(11) d .
C23 C Uani -0.0711(2) 0.6959(5) -0.1011(2) 1.000 0.0357(16) d .
C24 C Uani -0.0176(2) 0.6295(5) -0.09622(19) 1.000 0.0348(14) d .
C25 C Uani 0.07687(17) 0.6415(4) 0.00333(17) 1.000 0.0258(11) d .
C26 C Uani 0.09261(17) 0.7189(4) 0.06875(18) 1.000 0.0229(11) d .
C27 C Uani 0.15053(17) 0.6929(4) 0.10852(19) 1.000 0.0262(11) d .
C28 C Uani 0.18938(17) 0.5935(4) 0.0839(2) 1.000 0.0280(12) d .
C29 C Uani 0.17136(19) 0.5195(4) 0.0185(2) 1.000 0.0323(14) d .
C30 C Uani 0.11464(18) 0.5443(4) -0.02254(19) 1.000 0.0292(14) d .
C31 C Uani 0.2637(2) 0.6160(5) 0.1916(2) 1.000 0.0508(17) d .
C32 C Uani -0.11852(18) 0.8697(5) -0.0254(2) 1.000 0.0399(14) d .
C33 C Uani -0.08480(18) 1.1369(5) 0.2011(2) 1.000 0.0441(16) d .
C34 C Uani -0.03031(16) 1.0573(4) 0.18660(19) 1.000 0.0259(11) d .
C35 C Uani 0.02369(16) 1.0750(4) 0.23679(18) 1.000 0.0232(11) d .
C36 C Uani 0.07872(16) 1.0183(4) 0.23180(17) 1.000 0.0201(10) d .
C37 C Uani 0.13388(16) 1.0620(4) 0.28548(17) 1.000 0.0208(11) d .
C38 C Uani 0.13879(17) 1.2027(4) 0.32020(19) 1.000 0.0275(12) d .
C39 C Uani 0.19161(19) 1.2421(5) 0.3670(2) 1.000 0.0356(14) d .
C40 C Uani 0.23955(18) 1.1440(5) 0.38039(19) 1.000 0.0332(12) d .
C41 C Uani 0.23510(17) 1.0035(4) 0.34711(19) 1.000 0.0315(12) d .
C42 C Uani 0.18262(16) 0.9636(4) 0.29955(18) 1.000 0.0260(11) d .
H2 H Uiso 0.65950 -0.11490 0.38070 1.000 0.0430 c R
H3 H Uiso 0.57540 -0.18190 0.28060 1.000 0.0420 c R
H3A H Uiso 0.55100 0.20600 0.53390 1.000 0.0310 c R
H6 H Uiso 0.34700 0.16410 0.30700 1.000 0.0310 c R
H8 H Uiso 0.36590 -0.14590 0.15700 1.000 0.0390 c R
H9 H Uiso 0.46660 -0.18000 0.21260 1.000 0.0350 c R
H10A H Uiso 0.24950 0.18200 0.23920 1.000 0.0710 c R
H10B H Uiso 0.22510 0.17760 0.15460 1.000 0.0710 c R
H10C H Uiso 0.28840 0.25440 0.18760 1.000 0.0710 c R
H11A H Uiso 0.62750 0.19300 0.48560 1.000 0.0600 c R
H11B H Uiso 0.67630 0.06190 0.48550 1.000 0.0600 c R
H11C H Uiso 0.62290 0.03410 0.52580 1.000 0.0600 c R
H12A H Uiso 0.56730 0.31720 0.63950 1.000 0.0440 c R
H12B H Uiso 0.50950 0.37790 0.66500 1.000 0.0440 c R
H12C H Uiso 0.54580 0.49070 0.62410 1.000 0.0440 c R
H14 H Uiso 0.42620 0.47450 0.57060 1.000 0.0290 c R
H17 H Uiso 0.32330 0.44150 0.56790 1.000 0.0340 c R
H18 H Uiso 0.23670 0.59230 0.55120 1.000 0.0400 c R
H19 H Uiso 0.19880 0.70400 0.44100 1.000 0.0430 c R
H20 H Uiso 0.24390 0.65510 0.34560 1.000 0.0400 c R
H21 H Uiso 0.32820 0.50010 0.36040 1.000 0.0310 c R
H6A H Uiso -0.07030 0.98090 0.09810 1.000 0.0320 c R
H23 H Uiso -0.10460 0.68610 -0.13980 1.000 0.0430 c R
H24 H Uiso -0.00580 0.56540 -0.13080 1.000 0.0420 c R
H27 H Uiso 0.16360 0.74370 0.15290 1.000 0.0310 c R
H29 H Uiso 0.19800 0.45200 0.00210 1.000 0.0390 c R
H30 H Uiso 0.10200 0.49550 -0.06750 1.000 0.0350 c R
H31A H Uiso 0.26200 0.72820 0.19150 1.000 0.0760 c R
H31B H Uiso 0.30450 0.58230 0.21260 1.000 0.0760 c R
H31C H Uiso 0.23630 0.57520 0.21970 1.000 0.0760 c R
H32A H Uiso -0.13140 0.82650 0.01590 1.000 0.0600 c R
H32B H Uiso -0.15180 0.86630 -0.06720 1.000 0.0600 c R
H32C H Uiso -0.10590 0.97620 -0.01540 1.000 0.0600 c R
H33A H Uiso -0.08720 1.24060 0.18120 1.000 0.0660 c R
H33B H Uiso -0.08190 1.14260 0.25280 1.000 0.0660 c R
H33C H Uiso -0.12060 1.07910 0.17890 1.000 0.0660 c R
H35 H Uiso 0.02210 1.13210 0.27850 1.000 0.0280 c R
H38 H Uiso 0.10600 1.27170 0.31190 1.000 0.0330 c R
H39 H Uiso 0.19470 1.33880 0.39020 1.000 0.0430 c R
H40 H Uiso 0.27550 1.17290 0.41240 1.000 0.0400 c R
H41 H Uiso 0.26780 0.93410 0.35660 1.000 0.0380 c R
H42 H Uiso 0.18000 0.86700 0.27620 1.000 0.0310 c R

loop_
_atom_type_symbol
_atom_type_description
_atom_type_scat_dispersion_real
_atom_type_scat_dispersion_imag
_atom_type_scat_source
C C 0.0033 0.0016 ' International Tables Vol C Tables 4.2.6.8 and 6.1.1.4'
H H 0.0000 0.0000 ' International Tables Vol C Tables 4.2.6.8 and 6.1.1.4'
N N 0.0061 0.0033 ' International Tables Vol C Tables 4.2.6.8 and 6.1.1.4'
O O 0.0106 0.0060 ' International Tables Vol C Tables 4.2.6.8 and 6.1.1.4'
Pt Pt -1.7033 8.3905 ' International Tables Vol C Tables 4.2.6.8 and 6.1.1.4'

loop_
_geom_angle_atom_site_label_1
_geom_angle_atom_site_label_2
_geom_angle_atom_site_label_3
_geom_angle
_geom_angle_publ_flag
O2 Pt1 N3 89.71(11) yes
O2 Pt1 C1 170.19(12) yes
O2 Pt1 C5 90.17(12) yes
N3 Pt1 C1 100.01(13) yes
N3 Pt1 C5 176.11(13) yes
C1 Pt1 C5 80.22(15) yes
O4 Pt2 C26 89.95(12) yes
N6 Pt2 C22 101.88(14) yes
N6 Pt2 C26 177.33(12) yes
C22 Pt2 C26 79.90(15) yes
O4 Pt2 N6 88.42(11) yes
O4 Pt2 C22 168.96(14) yes
C7 O1 C10 117.5(3) yes
Pt1 O2 C15 125.0(2) yes
C28 O3 C31 117.0(3) yes
Pt2 O4 C36 127.0(2) yes
C1 N1 C4 116.0(3) yes
C3 N1 C4 131.9(3) yes
C1 N1 C3 112.1(3) yes
C1 N2 C2 110.3(3) yes
C1 N2 C11 126.4(3) yes
C2 N2 C11 123.4(3) yes
Pt1 N3 C13 127.6(2) yes
Pt1 N3 H3A 116.00 no
C13 N3 H3A 116.00 no
C22 N4 C24 110.6(3) yes
C22 N4 C25 116.5(3) yes
C24 N4 C25 132.9(3) yes
C22 N5 C32 125.8(3) yes
C22 N5 C23 110.0(3) yes
C23 N5 C32 124.2(3) yes
Pt2 N6 C34 128.1(3) yes
C34 N6 H6A 116.00 no
Pt2 N6 H6A 116.00 no
Pt1 C1 N1 116.9(3) yes
Pt1 C1 N2 139.0(3) yes
N1 C1 N2 104.1(3) yes
N2 C2 C3 107.7(4) yes
N1 C3 C2 105.8(3) yes
N1 C4 C5 111.5(3) yes
C5 C4 C9 124.0(3) no
N1 C4 C9 124.5(3) yes
Pt1 C5 C4 115.3(3) yes
Pt1 C5 C6 129.0(3) yes
C4 C5 C6 115.6(3) no
C5 C6 C7 121.2(3) no
O1 C7 C8 115.8(3) yes
C6 C7 C8 121.1(4) no
O1 C7 C6 123.1(4) yes
C7 C8 C9 119.8(4) no
C4 C9 C8 118.3(4) no
N3 C13 C14 123.2(3) yes
C12 C13 C14 117.3(3) no
N3 C13 C12 119.5(3) yes
C13 C14 C15 127.2(3) no
O2 C15 C16 114.5(3) yes
O2 C15 C14 126.9(3) yes
C14 C15 C16 118.6(3) no
C15 C16 C21 120.3(3) no
C17 C16 C21 118.9(3) no
C15 C16 C17 120.8(3) no
C16 C17 C18 120.4(3) no
C17 C18 C19 120.0(4) no
C18 C19 C20 119.7(4) no
C19 C20 C21 120.8(3) no
C16 C21 C20 120.2(3) no
C3 C2 H2 126.00 no
N2 C2 H2 126.00 no
C2 C3 H3 127.00 no
N1 C3 H3 127.00 no
C7 C6 H6 119.00 no
C5 C6 H6 119.00 no
C7 C8 H8 120.00 no
C9 C8 H8 120.00 no
C4 C9 H9 121.00 no
C8 C9 H9 121.00 no
O1 C10 H10B 110.00 no
O1 C10 H10C 110.00 no
H10A C10 H10B 109.00 no
H10A C10 H10C 109.00 no
H10B C10 H10C 109.00 no
O1 C10 H10A 109.00 no
N2 C11 H11A 110.00 no
N2 C11 H11C 109.00 no
H11A C11 H11B 109.00 no
H11A C11 H11C 109.00 no
H11B C11 H11C 109.00 no
N2 C11 H11B 110.00 no
C13 C12 H12A 110.00 no
C13 C12 H12B 109.00 no
H12A C12 H12C 110.00 no
H12B C12 H12C 109.00 no
H12A C12 H12B 109.00 no
C13 C12 H12C 109.00 no
C15 C14 H14 116.00 no
C13 C14 H14 116.00 no
C16 C17 H17 120.00 no
C18 C17 H17 120.00 no
C19 C18 H18 120.00 no
C17 C18 H18 120.00 no
C20 C19 H19 120.00 no
C18 C19 H19 120.00 no
C21 C20 H20 120.00 no
C19 C20 H20 120.00 no
C16 C21 H21 120.00 no
C20 C21 H21 120.00 no
Pt2 C22 N4 116.0(3) yes
N4 C22 N5 105.0(3) yes
Pt2 C22 N5 138.8(3) yes
N5 C23 C24 108.0(4) yes
N4 C24 C23 106.5(3) yes
N4 C25 C30 124.8(3) yes
N4 C25 C26 111.3(3) yes
C26 C25 C30 123.9(4) no
Pt2 C26 C27 127.6(3) yes
Pt2 C26 C25 116.3(3) yes
C25 C26 C27 116.1(3) no
C26 C27 C28 121.0(3) no
O3 C28 C29 115.5(3) yes
O3 C28 C27 124.1(3) yes
C27 C28 C29 120.4(4) no
C28 C29 C30 120.0(4) no
C25 C30 C29 118.5(3) no
C33 C34 C35 117.8(3) no
N6 C34 C35 123.3(3) yes
N6 C34 C33 118.9(3) yes
C34 C35 C36 126.8(3) no
O4 C36 C35 126.0(3) yes
O4 C36 C37 113.3(3) yes
C35 C36 C37 120.7(3) no
C36 C37 C38 121.6(3) no
C38 C37 C42 118.3(3) no
C36 C37 C42 120.1(3) no
C37 C38 C39 119.9(4) no
C38 C39 C40 121.3(4) no
C39 C40 C41 119.5(4) no
C40 C41 C42 119.7(4) no
C37 C42 C41 121.3(3) no
N5 C23 H23 126.00 no
C24 C23 H23 126.00 no
N4 C24 H24 127.00 no
C23 C24 H24 127.00 no
C26 C27 H27 119.00 no
C28 C27 H27 119.00 no
C28 C29 H29 120.00 no
C30 C29 H29 120.00 no
C25 C30 H30 121.00 no
C29 C30 H30 121.00 no
O3 C31 H31A 109.00 no
O3 C31 H31B 109.00 no
O3 C31 H31C 109.00 no
H31A C31 H31B 110.00 no
H31A C31 H31C 110.00 no
H31B C31 H31C 109.00 no
N5 C32 H32A 109.00 no
N5 C32 H32B 109.00 no
N5 C32 H32C 109.00 no
H32A C32 H32B 109.00 no
H32A C32 H32C 110.00 no
H32B C32 H32C 109.00 no
C34 C33 H33A 109.00 no
C34 C33 H33B 109.00 no
C34 C33 H33C 109.00 no
H33A C33 H33B 109.00 no
H33A C33 H33C 110.00 no
H33B C33 H33C 109.00 no
C34 C35 H35 117.00 no
C36 C35 H35 117.00 no
C37 C38 H38 120.00 no
C39 C38 H38 120.00 no
C38 C39 H39 119.00 no
C40 C39 H39 119.00 no
C39 C40 H40 120.00 no
C41 C40 H40 120.00 no
C40 C41 H41 120.00 no
C42 C41 H41 120.00 no
C37 C42 H42 119.00 no
C41 C42 H42 119.00 no

loop_
_geom_bond_atom_site_label_1
_geom_bond_atom_site_label_2
_geom_bond_distance
_geom_bond_publ_flag
Pt1 O2 2.049(2) yes
Pt1 N3 2.049(3) yes
Pt1 C1 1.951(4) yes
Pt1 C5 2.000(3) yes
Pt2 N6 2.052(3) yes
Pt2 C22 1.955(3) yes
Pt2 O4 2.043(2) yes
Pt2 C26 2.000(4) yes
O1 C7 1.389(5) yes
O1 C10 1.422(6) yes
O2 C15 1.300(4) yes
O3 C28 1.384(5) yes
O3 C31 1.415(5) yes
O4 C36 1.294(4) yes
N1 C3 1.374(5) yes
N1 C1 1.357(5) yes
N1 C4 1.431(5) yes
N2 C11 1.457(5) yes
N2 C1 1.360(5) yes
N2 C2 1.385(5) yes
N3 C13 1.301(4) yes
N3 H3A 0.8800 no
N4 C24 1.379(5) yes
N4 C25 1.417(5) yes
N4 C22 1.374(5) yes
N5 C23 1.386(5) yes
N5 C22 1.351(5) yes
N5 C32 1.447(5) yes
N6 C34 1.310(5) yes
N6 H6A 0.8800 no
C2 C3 1.347(6) no
C4 C5 1.414(5) no
C4 C9 1.374(5) no
C5 C6 1.392(5) no
C6 C7 1.383(5) no
C7 C8 1.384(6) no
C8 C9 1.382(6) no
C12 C13 1.505(5) no
C13 C14 1.411(5) no
C14 C15 1.377(5) no
C15 C16 1.501(5) no
C16 C21 1.382(5) no
C16 C17 1.392(5) no
C17 C18 1.398(5) no
C18 C19 1.368(5) no
C19 C20 1.383(5) no
C20 C21 1.383(5) no
C2 H2 0.9500 no
C3 H3 0.9500 no
C6 H6 0.9500 no
C8 H8 0.9500 no
C9 H9 0.9500 no
C10 H10C 0.9800 no
C10 H10A 0.9800 no
C10 H10B 0.9800 no
C11 H11C 0.9800 no
C11 H11B 0.9800 no
C11 H11A 0.9800 no
C12 H12A 0.9800 no
C12 H12B 0.9800 no
C12 H12C 0.9800 no
C14 H14 0.9500 no
C17 H17 0.9500 no
C18 H18 0.9500 no
C19 H19 0.9500 no
C20 H20 0.9500 no
C21 H21 0.9500 no
C23 C24 1.342(7) no
C25 C26 1.403(5) no
C25 C30 1.379(5) no
C26 C27 1.400(5) no
C27 C28 1.397(5) no
C28 C29 1.393(5) no
C29 C30 1.385(6) no
C33 C34 1.507(6) no
C34 C35 1.404(5) no
C35 C36 1.378(5) no
C36 C37 1.498(5) no
C37 C42 1.389(5) no
C37 C38 1.390(5) no
C38 C39 1.387(6) no
C39 C40 1.373(6) no
C40 C41 1.376(5) no
C41 C42 1.389(5) no
C23 H23 0.9500 no
C24 H24 0.9500 no
C27 H27 0.9500 no
C29 H29 0.9500 no
C30 H30 0.9500 no
C31 H31A 0.9800 no
C31 H31B 0.9800 no
C31 H31C 0.9800 no
C32 H32A 0.9800 no
C32 H32B 0.9800 no
C32 H32C 0.9800 no
C33 H33A 0.9800 no
C33 H33B 0.9800 no
C33 H33C 0.9800 no
C35 H35 0.9500 no
C38 H38 0.9500 no
C39 H39 0.9500 no
C40 H40 0.9500 no
C41 H41 0.9500 no
C42 H42 0.9500 no

loop_
_geom_hbond_atom_site_label_D
_geom_hbond_atom_site_label_H
_geom_hbond_atom_site_label_A
_geom_hbond_distance_DH
_geom_hbond_distance_HA
_geom_hbond_distance_DA
_geom_hbond_angle_DHA
_geom_hbond_publ_flag
C6 H6 O2 0.9500 2.5400 3.041(4) 113.00 yes
C27 H27 O4 0.9500 2.4900 3.007(5) 114.00 yes

loop_
_geom_torsion_atom_site_label_1
_geom_torsion_atom_site_label_2
_geom_torsion_atom_site_label_3
_geom_torsion_atom_site_label_4
_geom_torsion
_geom_torsion_publ_flag
N3 Pt1 O2 C15 5.5(3) no
C5 Pt1 O2 C15 -178.4(3) no
O2 Pt1 N3 C13 -3.9(3) no
C1 Pt1 N3 C13 174.8(3) no
N3 Pt1 C1 N1 174.1(3) no
C5 Pt1 C1 N1 -2.0(3) no
N3 Pt1 C1 N2 -8.8(4) no
C5 Pt1 C1 N2 175.2(4) no
O2 Pt1 C5 C6 -2.4(3) no
O2 Pt1 C5 C4 -178.6(3) no
C1 Pt1 C5 C4 3.4(3) no
C1 Pt1 C5 C6 179.5(4) no
C26 Pt2 C22 N5 -176.6(4) no
C22 Pt2 C26 C27 -177.2(4) no
C22 Pt2 N6 C34 178.6(3) no
N6 Pt2 C22 N4 -179.6(2) no
N6 Pt2 C22 N5 5.4(4) no
N6 Pt2 O4 C36 0.7(3) no
C26 Pt2 O4 C36 -177.2(3) no
O4 Pt2 N6 C34 -5.5(3) no
C26 Pt2 C22 N4 -1.7(3) no
O4 Pt2 C26 C27 7.1(3) no
C22 Pt2 C26 C25 1.0(3) no
O4 Pt2 C26 C25 -174.6(3) no
C10 O1 C7 C8 -150.7(4) no
C10 O1 C7 C6 30.6(5) no
Pt1 O2 C15 C14 -4.2(5) no
Pt1 O2 C15 C16 172.8(2) no
C31 O3 C28 C27 9.3(5) no
C31 O3 C28 C29 -170.9(3) no
Pt2 O4 C36 C35 4.8(5) no
Pt2 O4 C36 C37 -175.1(2) no
C3 N1 C1 Pt1 179.1(3) no
C4 N1 C1 Pt1 0.3(4) no
C3 N1 C1 N2 1.0(4) no
C4 N1 C1 N2 -177.8(3) no
C1 N1 C4 C5 2.5(4) no
C3 N1 C4 C5 -176.1(4) no
C3 N1 C4 C9 5.9(6) no
C1 N1 C4 C9 -175.5(3) no
C1 N1 C3 C2 -0.9(4) no
C4 N1 C3 C2 177.7(4) no
C11 N2 C1 N1 179.8(3) no
C11 N2 C1 Pt1 2.4(6) no
C2 N2 C1 N1 -0.8(4) no
C11 N2 C2 C3 179.7(3) no
C2 N2 C1 Pt1 -178.2(3) no
C1 N2 C2 C3 0.3(4) no
Pt1 N3 C13 C12 -177.6(2) no
Pt1 N3 C13 C14 0.8(5) no
C22 N4 C25 C26 -1.2(4) no
C24 N4 C22 N5 0.0(4) no
C25 N4 C22 Pt2 2.1(4) no
C25 N4 C24 C23 -178.9(4) no
C24 N4 C25 C30 -4.7(6) no
C22 N4 C24 C23 -0.6(4) no
C24 N4 C22 Pt2 -176.5(3) no
C24 N4 C25 C26 177.1(4) no
C22 N4 C25 C30 177.0(3) no
C25 N4 C22 N5 178.6(3) no
C23 N5 C22 N4 0.5(4) no
C32 N5 C22 Pt2 -5.0(6) no
C32 N5 C22 N4 179.7(3) no
C32 N5 C23 C24 180.0(4) no
C23 N5 C22 Pt2 175.8(3) no
C22 N5 C23 C24 -0.9(5) no
Pt2 N6 C34 C33 -176.5(3) no
Pt2 N6 C34 C35 5.1(5) no
N2 C2 C3 N1 0.4(4) no
N1 C4 C9 C8 179.4(3) no
C9 C4 C5 C6 -2.7(5) no
C9 C4 C5 Pt1 174.0(3) no
N1 C4 C5 C6 179.3(3) no
C5 C4 C9 C8 1.6(6) no
N1 C4 C5 Pt1 -4.1(4) no
Pt1 C5 C6 C7 -174.5(3) no
C4 C5 C6 C7 1.7(5) no
C5 C6 C7 C8 0.4(6) no
C5 C6 C7 O1 179.0(4) no
O1 C7 C8 C9 179.7(4) no
C6 C7 C8 C9 -1.6(6) no
C7 C8 C9 C4 0.7(6) no
N3 C13 C14 C15 2.9(6) no
C12 C13 C14 C15 -178.7(3) no
C13 C14 C15 C16 -177.9(3) no
C13 C14 C15 O2 -0.9(6) no
C14 C15 C16 C21 136.0(4) no
O2 C15 C16 C21 -41.3(5) no
C14 C15 C16 C17 -41.8(5) no
O2 C15 C16 C17 140.9(3) no
C17 C16 C21 C20 3.3(5) no
C15 C16 C17 C18 175.5(3) no
C15 C16 C21 C20 -174.6(3) no
C21 C16 C17 C18 -2.4(5) no
C16 C17 C18 C19 -0.3(5) no
C17 C18 C19 C20 1.9(6) no
C18 C19 C20 C21 -1.0(6) no
C19 C20 C21 C16 -1.7(6) no
N5 C23 C24 N4 0.9(5) no
C30 C25 C26 Pt2 -178.4(3) no
C30 C25 C26 C27 0.0(5) no
N4 C25 C30 C29 -177.2(3) no
C26 C25 C30 C29 0.8(6) no
N4 C25 C26 C27 178.2(3) no
N4 C25 C26 Pt2 -0.3(4) no
C25 C26 C27 C28 -0.9(5) no
Pt2 C26 C27 C28 177.4(3) no
C26 C27 C28 C29 0.8(6) no
C26 C27 C28 O3 -179.4(3) no
O3 C28 C29 C30 -179.8(3) no
C27 C28 C29 C30 0.0(6) no
C28 C29 C30 C25 -0.8(5) no
N6 C34 C35 C36 1.9(6) no
C33 C34 C35 C36 -176.6(4) no
C34 C35 C36 C37 172.7(3) no
C34 C35 C36 O4 -7.2(6) no
O4 C36 C37 C38 150.4(3) no
O4 C36 C37 C42 -27.1(5) no
C35 C36 C37 C38 -29.5(5) no
C35 C36 C37 C42 153.1(3) no
C36 C37 C38 C39 -176.9(3) no
C42 C37 C38 C39 0.6(5) no
C36 C37 C42 C41 177.6(3) no
C38 C37 C42 C41 0.1(5) no
C37 C38 C39 C40 -0.5(6) no
C38 C39 C40 C41 -0.4(6) no
C39 C40 C41 C42 1.1(6) no
C40 C41 C42 C37 -1.0(5) no
